data_7151400
loop_
_publ_author_name
'Christophe Roussel'
'Rachid Fihi'
'Kabula Ciamala'
'Jo\"el Vebrel'
'Touria Zair'
'Claude Riche'

_publ_section_title
;
 Spiroheterocycles from reaction of nitrones with
 methylene-\g-butyrolactones and some of their rearrangements
;
_journal_issue 15
_journal_name_full 'Org. Biomol. Chem.'
_journal_page_first 2689
_journal_page_last 2698
_journal_paper_doi 10.1039/b300628j
_journal_volume 1
_journal_year 2003
_chemical_compound_source 'chemical synthesis'
_chemical_formula_moiety 'C24 H19 N O5'
_chemical_formula_structural 'C24 H19 N O5'
_chemical_formula_sum 'C24 H19 N O5'
_chemical_formula_weight 401.40
_chemical_name_common PNOX
_chemical_name_systematic
;
?
;
_space_group_IT_number 14
_symmetry_cell_setting monoclinic
_symmetry_space_group_name_Hall '-P 2ybc'
_symmetry_space_group_name_H-M 'P 1 21/c 1'
_atom_sites_solution_hydrogens geom
_atom_sites_solution_primary direct
_atom_sites_solution_secondary difmap
_audit_creation_method SHELXL
_cell_angle_alpha 90.00
_cell_angle_beta 102.86(3)
_cell_angle_gamma 90.00
_cell_formula_units_Z 4
_cell_length_a 9.726(3)
_cell_length_b 18.482(5)
_cell_length_c 11.049(3)
_cell_measurement_reflns_used 25
_cell_measurement_temperature 293(2)
_cell_measurement_theta_max 17.7
_cell_measurement_theta_min 11.8
_cell_volume 1936.3(10)
_computing_cell_refinement 'DATCIN Nonius CAD4 software 1987'
_computing_data_collection 'Nonius CAD4 software 1987'
_computing_data_reduction 'NONIUS (Riche, 1989) '
_computing_molecular_graphics 'R3M (Riche,1983) ORTEP(Johnson,1965)'
_computing_publication_material 'SHELXL-93 (Sheldrick, 1993)'
_computing_structure_refinement 'SHELXL-93 (Sheldrick, 1993)'
_computing_structure_solution 'SHELXS-86 (Sheldrick, 1990)'
_diffrn_ambient_temperature 293(2)
_diffrn_measurement_device 'Nonius-CAD4 diffractometer'
_diffrn_measurement_method \q/2\q
_diffrn_radiation_monochromator graphite
_diffrn_radiation_source 'fine-focus sealed tube'
_diffrn_radiation_type CuK\a
_diffrn_radiation_wavelength 1.54180
_diffrn_reflns_av_R_equivalents 0.0432
_diffrn_reflns_av_sigmaI/netI 0.0425
_diffrn_reflns_limit_h_max 11
_diffrn_reflns_limit_h_min -11
_diffrn_reflns_limit_k_max 22
_diffrn_reflns_limit_k_min -18
_diffrn_reflns_limit_l_max 12
_diffrn_reflns_limit_l_min 0
_diffrn_reflns_number 7262
_diffrn_reflns_theta_max 67.92
_diffrn_reflns_theta_min 4.66
_diffrn_standards_decay_% 0
_diffrn_standards_interval_time 0
_diffrn_standards_number 3
_exptl_absorpt_coefficient_mu 0.798
_exptl_absorpt_correction_type none
_exptl_crystal_colour colourless
_exptl_crystal_density_diffrn 1.377
_exptl_crystal_density_meas ?
_exptl_crystal_description prism
_exptl_crystal_F_000 840
_exptl_crystal_size_max 0.400
_exptl_crystal_size_mid 0.400
_exptl_crystal_size_min 0.100
_refine_diff_density_max 0.419
_refine_diff_density_min -0.177
_refine_diff_density_rms 0.041
_refine_ls_extinction_method none
_refine_ls_goodness_of_fit_all 1.039
_refine_ls_goodness_of_fit_ref 1.071
_refine_ls_hydrogen_treatment constr
_refine_ls_matrix_type full
_refine_ls_number_parameters 271
_refine_ls_number_reflns 3513
_refine_ls_number_restraints 0
_refine_ls_restrained_S_all 1.069
_refine_ls_restrained_S_obs 1.071
_refine_ls_R_factor_all 0.0573
_refine_ls_R_factor_gt 0.0400
_refine_ls_shift/esd_mean 0.000
_refine_ls_shift/su_max 0.001
_refine_ls_structure_factor_coef Fsqd
_refine_ls_weighting_details 'w=1/[\s^2^(Fo^2^)+(0.0576P)^2^+0.3547P] where P=(Fo^2^+2Fc^2^)/3'
_refine_ls_weighting_scheme calc
_refine_ls_wR_factor_all 0.1188
_refine_ls_wR_factor_ref 0.1022
_reflns_number_gt 2652
_reflns_number_total 3515
_reflns_threshold_expression >2sigma(I)
_cod_data_source_file b300628j.txt
_cod_data_source_block pnox
_cod_depositor_comments
;
The following automatic conversions were performed:

'_exptl_crystal_density_meas' value 'none' was changed to '?' - the
value is perceived as not measured.

Automatic conversion script
Id: cif_fix_values 3008 2015-01-20 13:52:24Z robertas 

The following automatic conversions were performed:

'_refine_ls_weighting_scheme' value 'calc
w=1/[\s^2^(Fo^2^)+(0.0576P)^2^+0.3547P] where P=(Fo^2^+2Fc^2^)/3' was
changed to 'calc'. New tag '_refine_ls_weighting_details' was
created. The value of the new tag was set to
'w=1/[\s^2^(Fo^2^)+(0.0576P)^2^+0.3547P] where P=(Fo^2^+2Fc^2^)/3'.

Automatic conversion script
Id: cif_fix_values 3143 2015-03-26 13:38:13Z robertas 
;
_cod_original_sg_symbol_H-M 'P 21/c'
_cod_database_code 7151400

loop_
_symmetry_equiv_pos_as_xyz
'x, y, z'
'-x, y+1/2, -z+1/2'
'-x, -y, -z'
'x, -y-1/2, z-1/2'

loop_
_atom_site_aniso_label
_atom_site_aniso_U_11
_atom_site_aniso_U_22
_atom_site_aniso_U_33
_atom_site_aniso_U_23
_atom_site_aniso_U_13
_atom_site_aniso_U_12
O1 0.0427(6) 0.0451(6) 0.0543(6) -0.0008(5) 0.0091(5) -0.0003(5)
N2 0.0404(7) 0.0493(7) 0.0467(7) -0.0037(6) 0.0058(5) -0.0029(6)
C3 0.0480(10) 0.0482(9) 0.0433(8) -0.0039(6) 0.0046(7) 0.0000(7)
C4 0.0499(10) 0.0529(9) 0.0643(11) -0.0114(8) 0.0043(8) 0.0043(8)
C5 0.0457(9) 0.0496(9) 0.0430(8) 0.0016(7) 0.0047(7) 0.0055(7)
C6 0.0380(8) 0.0515(9) 0.0427(8) -0.0021(7) 0.0031(6) 0.0036(7)
C7 0.0523(11) 0.0586(10) 0.0555(10) -0.0101(8) 0.0087(8) -0.0057(8)
C8 0.0608(12) 0.0771(13) 0.0522(10) -0.0180(9) 0.0076(8) -0.0015(9)
C9 0.0705(13) 0.0875(14) 0.0452(10) -0.0018(9) 0.0122(8) 0.0050(11)
C10 0.0772(14) 0.0709(12) 0.0549(11) 0.0062(9) 0.0196(9) -0.0055(10)
C11 0.0648(12) 0.0531(9) 0.0506(10) -0.0023(7) 0.0115(8) -0.0004(8)
C12 0.0539(10) 0.0491(9) 0.0431(8) -0.0033(7) 0.0112(7) -0.0021(7)
O13 0.0627(9) 0.0851(9) 0.0598(8) 0.0113(7) 0.0211(6) -0.0071(7)
C14 0.0512(10) 0.0468(8) 0.0340(7) -0.0028(6) 0.0071(6) -0.0004(7)
C15 0.0546(10) 0.0516(9) 0.0382(8) 0.0029(7) 0.0018(7) -0.0022(7)
C16 0.0555(11) 0.0543(9) 0.0500(9) 0.0044(7) 0.0051(7) -0.0084(8)
C17 0.0510(10) 0.0523(9) 0.0505(9) -0.0051(7) -0.0015(7) -0.0013(7)
C18 0.0657(12) 0.0563(10) 0.0427(9) 0.0063(7) -0.0007(8) 0.0051(8)
C19 0.0620(11) 0.0552(10) 0.0418(9) 0.0045(7) 0.0106(7) -0.0007(8)
O20 0.0532(8) 0.0794(9) 0.0826(10) 0.0095(7) -0.0129(7) -0.0042(7)
C21 0.0648(13) 0.096(2) 0.0787(14) 0.0062(12) -0.0155(11) 0.0121(12)
O22 0.0524(7) 0.0565(7) 0.0473(6) 0.0078(5) 0.0079(5) -0.0006(5)
C23 0.0519(10) 0.0473(9) 0.0459(9) -0.0028(7) 0.0036(7) 0.0053(7)
C24 0.0449(9) 0.0464(8) 0.0485(9) -0.0041(7) 0.0080(7) 0.0034(7)
C25 0.0470(9) 0.0465(8) 0.0440(8) -0.0016(6) 0.0093(7) 0.0034(7)
O26 0.0756(9) 0.0708(8) 0.0464(7) 0.0032(6) -0.0046(6) 0.0069(7)
C27 0.0489(11) 0.0564(10) 0.0703(12) -0.0116(9) 0.0117(8) 0.0001(8)
C28 0.0617(12) 0.0568(11) 0.0841(14) -0.0128(10) 0.0337(11) -0.0072(9)
C29 0.091(2) 0.0525(10) 0.0672(12) 0.0010(9) 0.0429(11) 0.0004(10)
C30 0.0669(12) 0.0620(11) 0.0493(9) 0.0046(8) 0.0173(8) 0.0078(9)

loop_
_atom_site_label
_atom_site_type_symbol
_atom_site_fract_x
_atom_site_fract_y
_atom_site_fract_z
_atom_site_U_iso_or_equiv
_atom_site_thermal_displace_type
_atom_site_occupancy
_atom_site_calc_flag
_atom_site_refinement_flags
_atom_site_disorder_group
O1 O 0.90843(11) 0.67602(6) 0.84316(10) 0.0477(3) Uani 1 d . .
N2 N 0.77744(13) 0.63649(7) 0.83728(12) 0.0461(3) Uani 1 d . .
C3 C 0.7910(2) 0.57339(9) 0.75830(14) 0.0474(4) Uani 1 d . .
H3 H 0.7432(2) 0.53102(9) 0.78302(14) 0.057 Uiso 1 calc R .
C4 C 0.9490(2) 0.55934(10) 0.7756(2) 0.0570(4) Uani 1 d . .
H4A H 0.9760(2) 0.51460(10) 0.8204(2) 0.068 Uiso 1 calc R .
H4B H 0.9757(2) 0.55691(10) 0.6961(2) 0.068 Uiso 1 calc R .
C5 C 1.0164(2) 0.62437(9) 0.85064(14) 0.0469(4) Uani 1 d . .
C6 C 0.7522(2) 0.62735(9) 0.95900(14) 0.0450(4) Uani 1 d . .
C7 C 0.7743(2) 0.68635(10) 1.0392(2) 0.0560(4) Uani 1 d . .
H7 H 0.8125(2) 0.72883(10) 1.0157(2) 0.067 Uiso 1 calc R .
C8 C 0.7396(2) 0.68200(12) 1.1535(2) 0.0641(5) Uani 1 d . .
H8 H 0.7556(2) 0.72151(12) 1.2069(2) 0.077 Uiso 1 calc R .
C9 C 0.6815(2) 0.61970(12) 1.1894(2) 0.0678(5) Uani 1 d . .
H9 H 0.6583(2) 0.61697(12) 1.2665(2) 0.081 Uiso 1 calc R .
C10 C 0.6583(2) 0.56185(12) 1.1097(2) 0.0669(5) Uani 1 d . .
H10 H 0.6185(2) 0.51980(12) 1.1331(2) 0.080 Uiso 1 calc R .
C11 C 0.6933(2) 0.56511(10) 0.9946(2) 0.0564(4) Uani 1 d . .
H11 H 0.6770(2) 0.52542(10) 0.9416(2) 0.068 Uiso 1 calc R .
C12 C 0.7186(2) 0.59811(9) 0.62671(15) 0.0487(4) Uani 1 d . .
O13 O 0.78897(14) 0.62518(8) 0.56025(12) 0.0680(4) Uani 1 d . .
C14 C 0.5633(2) 0.59189(8) 0.58647(13) 0.0444(4) Uani 1 d . .
C15 C 0.4824(2) 0.54616(9) 0.64272(14) 0.0495(4) Uani 1 d . .
H15 H 0.5259(2) 0.51898(9) 0.71146(14) 0.059 Uiso 1 calc R .
C16 C 0.3388(2) 0.54063(9) 0.5978(2) 0.0543(4) Uani 1 d . .
H16 H 0.2863(2) 0.50937(9) 0.6358(2) 0.065 Uiso 1 calc R .
C17 C 0.2721(2) 0.58137(9) 0.4965(2) 0.0533(4) Uani 1 d . .
C18 C 0.3506(2) 0.62681(10) 0.4382(2) 0.0569(4) Uani 1 d . .
H18 H 0.3069(2) 0.65376(10) 0.3693(2) 0.068 Uiso 1 calc R .
C19 C 0.4943(2) 0.63155(9) 0.48371(15) 0.0531(4) Uani 1 d . .
H19 H 0.5467(2) 0.66215(9) 0.44456(15) 0.064 Uiso 1 calc R .
O20 O 0.12973(14) 0.57281(8) 0.46173(14) 0.0761(4) Uani 1 d . .
C21 C 0.0514(2) 0.61985(14) 0.3688(2) 0.0846(7) Uani 1 d . .
H21A H -0.0469(2) 0.60767(14) 0.3537(2) 0.127 Uiso 1 calc R .
H21B H 0.0841(2) 0.61443(14) 0.2935(2) 0.127 Uiso 1 calc R .
H21C H 0.0645(2) 0.66905(14) 0.3969(2) 0.127 Uiso 1 calc R .
O22 O 1.06782(12) 0.60222(6) 0.98001(10) 0.0526(3) Uani 1 d . .
C23 C 1.2079(2) 0.61748(9) 1.01900(15) 0.0495(4) Uani 1 d . .
C24 C 1.2559(2) 0.65237(9) 0.91703(15) 0.0470(4) Uani 1 d . .
C25 C 1.1420(2) 0.65858(8) 0.81754(14) 0.0460(4) Uani 1 d . .
O26 O 1.27123(15) 0.60205(7) 1.12246(11) 0.0671(4) Uani 1 d . .
C27 C 1.3893(2) 0.67642(10) 0.9112(2) 0.0588(5) Uani 1 d . .
H27 H 1.4655(2) 0.67189(10) 0.9786(2) 0.071 Uiso 1 calc R .
C28 C 1.4043(2) 0.70734(10) 0.8013(2) 0.0648(5) Uani 1 d . .
H28 H 1.4927(2) 0.72292(10) 0.7932(2) 0.078 Uiso 1 calc R .
C29 C 1.2894(2) 0.71549(10) 0.7027(2) 0.0662(5) Uani 1 d . .
H29 H 1.3021(2) 0.73763(10) 0.6304(2) 0.079 Uiso 1 calc R .
C30 C 1.1561(2) 0.69159(10) 0.7089(2) 0.0587(5) Uani 1 d . .
H30 H 1.0793(2) 0.69754(10) 0.6425(2) 0.070 Uiso 1 calc R .

loop_
_atom_type_symbol
_atom_type_description
_atom_type_scat_dispersion_real
_atom_type_scat_dispersion_imag
_atom_type_scat_source
C C 0.0181 0.0091 'International Tables Vol C Tables 4.2.6.8 and 6.1.1.4'
N N 0.0311 0.0180 'International Tables Vol C Tables 4.2.6.8 and 6.1.1.4'
O O 0.0492 0.0322 'International Tables Vol C Tables 4.2.6.8 and 6.1.1.4'
H H 0.0000 0.0000 'International Tables Vol C Tables 4.2.6.8 and 6.1.1.4'

loop_
_geom_angle_atom_site_label_1
_geom_angle_atom_site_label_2
_geom_angle_atom_site_label_3
_geom_angle
_geom_angle_site_symmetry_1
_geom_angle_site_symmetry_3
_geom_angle_publ_flag
C5 O1 N2 107.22(11) . . ?
C6 N2 O1 110.40(12) . . ?
C6 N2 C3 121.20(13) . . ?
O1 N2 C3 103.28(12) . . ?
N2 C3 C4 106.22(13) . . ?
N2 C3 C12 103.98(13) . . ?
C4 C3 C12 113.87(15) . . ?
C5 C4 C3 103.48(13) . . ?
O1 C5 O22 109.58(13) . . ?
O1 C5 C25 109.83(13) . . ?
O22 C5 C25 103.75(12) . . ?
O1 C5 C4 106.12(13) . . ?
O22 C5 C4 108.85(13) . . ?
C25 C5 C4 118.55(14) . . ?
C11 C6 C7 119.1(2) . . ?
C11 C6 N2 122.38(14) . . ?
C7 C6 N2 118.2(2) . . ?
C8 C7 C6 120.2(2) . . ?
C9 C8 C7 120.7(2) . . ?
C10 C9 C8 119.0(2) . . ?
C9 C10 C11 121.0(2) . . ?
C6 C11 C10 119.9(2) . . ?
O13 C12 C14 121.6(2) . . ?
O13 C12 C3 119.5(2) . . ?
C14 C12 C3 118.85(14) . . ?
C15 C14 C19 117.8(2) . . ?
C15 C14 C12 123.57(14) . . ?
C19 C14 C12 118.56(15) . . ?
C16 C15 C14 120.83(15) . . ?
C15 C16 C17 120.4(2) . . ?
O20 C17 C16 115.4(2) . . ?
O20 C17 C18 124.7(2) . . ?
C16 C17 C18 119.9(2) . . ?
C19 C18 C17 119.2(2) . . ?
C18 C19 C14 122.0(2) . . ?
C17 O20 C21 118.6(2) . . ?
C23 O22 C5 110.53(13) . . ?
O26 C23 O22 121.0(2) . . ?
O26 C23 C24 130.6(2) . . ?
O22 C23 C24 108.40(13) . . ?
C25 C24 C27 122.0(2) . . ?
C25 C24 C23 108.24(15) . . ?
C27 C24 C23 129.8(2) . . ?
C30 C25 C24 120.8(2) . . ?
C30 C25 C5 130.2(2) . . ?
C24 C25 C5 108.98(14) . . ?
C28 C27 C24 117.2(2) . . ?
C27 C28 C29 120.9(2) . . ?
C28 C29 C30 121.8(2) . . ?
C25 C30 C29 117.3(2) . . ?

loop_
_geom_bond_atom_site_label_1
_geom_bond_atom_site_label_2
_geom_bond_distance
_geom_bond_site_symmetry_2
_geom_bond_publ_flag
O1 C5 1.408(2) . ?
O1 N2 1.458(2) . ?
N2 C6 1.430(2) . ?
N2 C3 1.480(2) . ?
C3 C4 1.528(2) . ?
C3 C12 1.537(2) . ?
C4 C5 1.523(2) . ?
C5 O22 1.464(2) . ?
C5 C25 1.491(2) . ?
C6 C11 1.381(2) . ?
C6 C7 1.391(2) . ?
C7 C8 1.380(3) . ?
C8 C9 1.379(3) . ?
C9 C10 1.371(3) . ?
C10 C11 1.389(3) . ?
C12 O13 1.217(2) . ?
C12 C14 1.481(2) . ?
C14 C15 1.391(2) . ?
C14 C19 1.392(2) . ?
C15 C16 1.378(2) . ?
C16 C17 1.384(2) . ?
C17 O20 1.361(2) . ?
C17 C18 1.386(3) . ?
C18 C19 1.379(3) . ?
O20 C21 1.429(2) . ?
O22 C23 1.364(2) . ?
C23 O26 1.206(2) . ?
C23 C24 1.462(2) . ?
C24 C25 1.381(2) . ?
C24 C27 1.387(2) . ?
C25 C30 1.381(2) . ?
C27 C28 1.379(3) . ?
C28 C29 1.383(3) . ?
C29 C30 1.386(3) . ?
